data_4342261
loop_
_publ_author_name
'Ding, Qing-Rong'
'Li, Li-Ming'
'Zhang, Lei'
'Zhang, Jian'

_publ_section_title
;
 Multiarylpolycarboxylate-mediated hybrid cobalt phosphate frameworks with
 supramolecular zeolitic topology and unusual i(2)o(2) connectivity.
;
_journal_issue 4
_journal_name_full 'Inorganic chemistry'
_journal_page_first 1209
_journal_page_last 1211
_journal_paper_doi 10.1021/ic502895u
_journal_volume 54
_journal_year 2015
_chemical_formula_sum 'C36 H51 Cl Co5 N6 O18 P3'
_chemical_formula_weight 1278.84
_chemical_name_systematic
; 
 ? 
;
_space_group_IT_number 165
_symmetry_cell_setting trigonal
_symmetry_space_group_name_Hall '-P 3 2"c'
_symmetry_space_group_name_H-M 'P -3 c 1'
_atom_sites_solution_hydrogens geom
_atom_sites_solution_primary direct
_atom_sites_solution_secondary difmap
_audit_creation_method SHELXL-97
_cell_angle_alpha 90.00
_cell_angle_beta 90.00
_cell_angle_gamma 120.00
_cell_formula_units_Z 4
_cell_length_a 13.809
_cell_length_b 13.809
_cell_length_c 30.004
_cell_measurement_reflns_used 10311
_cell_measurement_temperature 293(2)
_cell_measurement_theta_max 27.5359
_cell_measurement_theta_min 2.0363
_cell_volume 4954.893
_computing_cell_refinement 'Bruker XSCANS'
_computing_data_collection 'Bruker XSCANS'
_computing_data_reduction 'Bruker SHELXTL'
_computing_molecular_graphics 'Bruker SHELXTL'
_computing_publication_material 'Bruker SHELXTL'
_computing_structure_refinement 'SHELXL-97 (Sheldrick, 1997)'
_computing_structure_solution 'SHELXS-97 (Sheldrick, 1990)'
_diffrn_ambient_temperature 293(2)
_diffrn_detector_area_resol_mean none
_diffrn_measured_fraction_theta_full 0.994
_diffrn_measured_fraction_theta_max 0.994
_diffrn_measurement_device_type 'Bruker P4'
_diffrn_measurement_method '\w scans'
_diffrn_radiation_monochromator graphite
_diffrn_radiation_source 'sealed tube'
_diffrn_radiation_type MoK\a
_diffrn_radiation_wavelength 0.71073
_diffrn_reflns_av_R_equivalents 0.0539
_diffrn_reflns_av_sigmaI/netI 0.0317
_diffrn_reflns_limit_h_max 16
_diffrn_reflns_limit_h_min -16
_diffrn_reflns_limit_k_max 15
_diffrn_reflns_limit_k_min -16
_diffrn_reflns_limit_l_max 35
_diffrn_reflns_limit_l_min -35
_diffrn_reflns_number 25517
_diffrn_reflns_theta_full 25.00
_diffrn_reflns_theta_max 25.00
_diffrn_reflns_theta_min 2.18
_diffrn_standards_decay_% none
_diffrn_standards_interval_count none
_diffrn_standards_interval_time none
_diffrn_standards_number none
_exptl_absorpt_coefficient_mu 1.865
_exptl_absorpt_correction_T_max 1.0000
_exptl_absorpt_correction_T_min 0.7582
_exptl_absorpt_correction_type multi-scan
_exptl_crystal_colour violet
_exptl_crystal_density_diffrn 1.714
_exptl_crystal_density_method 'not measured'
_exptl_crystal_description Prism
_exptl_crystal_F_000 2600
_exptl_crystal_size_max 0.20
_exptl_crystal_size_mid 0.14
_exptl_crystal_size_min 0.10
_platon_squeeze_details
;
;
_refine_diff_density_max 0.734
_refine_diff_density_min -0.629
_refine_diff_density_rms 0.113
_refine_ls_extinction_method none
_refine_ls_goodness_of_fit_ref 1.132
_refine_ls_hydrogen_treatment constr
_refine_ls_matrix_type full
_refine_ls_number_parameters 208
_refine_ls_number_reflns 2914
_refine_ls_number_restraints 0
_refine_ls_restrained_S_all 1.132
_refine_ls_R_factor_all 0.0524
_refine_ls_R_factor_gt 0.0486
_refine_ls_shift/su_max 0.001
_refine_ls_shift/su_mean 0.000
_refine_ls_structure_factor_coef Fsqd
_refine_ls_weighting_details 'calc w=1/[\s^2^(Fo^2^)+(0.0895P)^2^+7.3030P] where P=(Fo^2^+2Fc^2^)/3'
_refine_ls_weighting_scheme calc
_refine_ls_wR_factor_gt 0.1458
_refine_ls_wR_factor_ref 0.1498
_reflns_number_gt 2662
_reflns_number_total 2914
_reflns_threshold_expression >2sigma(I)
_cod_data_source_file ic502895u_si_002.cif
_cod_data_source_block b
_cod_depositor_comments
;
The following automatic conversions were performed:

'_symmetry_cell_setting' value 'Trigonal' changed to 'trigonal'
according to
/usr/data/users/saulius/crontab/automatic-downloads/rss-feeds/ACS/lib/dictionaries/cif_core.dic
dictionary named 'cif_core.dic' version 2.4.2 from 2011-04-26.

'_exptl_absorpt_correction_type' value 'Multi-scan' changed to
'multi-scan' according to
/usr/data/users/saulius/crontab/automatic-downloads/rss-feeds/ACS/lib/dictionaries/cif_core.dic
dictionary named 'cif_core.dic' version 2.4.2 from 2011-04-26.

Automatic conversion script
Id: cif_fix_values 3008 2015-01-20 13:52:24Z robertas 

 Adding full bibliography for 4342260--4342261.cif.
;
_cod_original_cell_volume 4955.0
_cod_original_sg_symbol_H-M 'P-3c1 '
_cod_database_code 4342261

loop_
_symmetry_equiv_pos_as_xyz
'x, y, z'
'-y, x-y, z'
'-x+y, -x, z'
'y, x, -z+1/2'
'x-y, -y, -z+1/2'
'-x, -x+y, -z+1/2'
'-x, -y, -z'
'y, -x+y, -z'
'x-y, x, -z'
'-y, -x, z-1/2'
'-x+y, y, z-1/2'
'x, x-y, z-1/2'

loop_
_atom_site_label
_atom_site_type_symbol
_atom_site_fract_x
_atom_site_fract_y
_atom_site_fract_z
_atom_site_U_iso_or_equiv
_atom_site_adp_type
_atom_site_occupancy
_atom_site_symmetry_multiplicity
_atom_site_calc_flag
_atom_site_refinement_flags
Co1 Co 0.64226(4) 0.09780(4) 0.462948(16) 0.0212(2) Uani 1 1 d .
Co2 Co 0.6667 0.3333 0.42564(3) 0.0191(3) Uani 1 3 d S
Co3 Co 0.6667 0.3333 0.56486(3) 0.0268(3) Uani 1 3 d S
P1 P 0.47785(9) 0.15884(8) 0.50138(3) 0.0228(3) Uani 1 1 d .
Cl1 Cl 0.6667 0.3333 0.64154(7) 0.0565(7) Uani 1 3 d S
O3 O 0.5675(2) 0.1895(2) 0.46468(9) 0.0251(6) Uani 1 1 d .
O1 O 0.7008(3) 0.2334(3) 0.38245(10) 0.0353(7) Uani 1 1 d .
O2 O 0.6297(3) 0.0543(3) 0.40001(9) 0.0407(8) Uani 1 1 d .
C2 C 0.6382(4) 0.0999(4) 0.32393(14) 0.0309(10) Uani 1 1 d .
O5 O 0.4009(2) 0.0327(2) 0.50050(10) 0.0290(7) Uani 1 1 d .
C1 C 0.6577(4) 0.1326(4) 0.37229(14) 0.0299(9) Uani 1 1 d .
O4 O 0.4083(3) 0.2138(3) 0.49064(12) 0.0373(8) Uani 1 1 d .
C3 C 0.5805(4) -0.0096(4) 0.31176(14) 0.0322(10) Uani 1 1 d .
H3A H 0.5523 -0.0644 0.3337 0.039 Uiso 1 1 calc R
O6 O 0.5353(3) 0.1965(3) 0.54655(10) 0.0460(9) Uani 1 1 d .
C5 C 0.6797(4) 0.1843(4) 0.29080(14) 0.0357(10) Uani 1 1 d .
H5A H 0.7195 0.2592 0.2990 0.043 Uiso 1 1 calc R
C4 C 0.5624(4) -0.0419(4) 0.26668(13) 0.0305(9) Uani 1 1 d .
C6 C 0.6614(4) 0.1558(4) 0.24680(15) 0.0392(12) Uani 1 1 d .
H6A H 0.6866 0.2118 0.2253 0.047 Uiso 1 1 calc R
C7 C 1.0447(9) 0.3981(8) 0.3955(3) 0.093(3) Uani 1 1 d .
H7A H 1.1081 0.4731 0.3923 0.112 Uiso 1 1 calc R
H7B H 0.9869 0.4025 0.4122 0.112 Uiso 1 1 calc R
N1 N 1.0780(9) 0.3290(8) 0.4185(2) 0.117(3) Uani 1 1 d .
H10C H 1.1033 0.3577 0.4461 0.140 Uiso 1 1 calc R
N2 N 1.0106(11) 0.2462(11) 0.3441(4) 0.155(5) Uani 1 1 d .
H10D H 0.9895 0.2179 0.3161 0.186 Uiso 1 1 calc R
C12 C 1.1299(10) 0.2742(16) 0.3538(5) 0.211(10) Uani 1 1 d .
H12A H 1.1334 0.2058 0.3551 0.254 Uiso 1 1 calc R
H12B H 1.1788 0.3203 0.3301 0.254 Uiso 1 1 calc R
C11 C 1.1653(9) 0.3304(14) 0.3938(4) 0.182(8) Uani 1 1 d .
H11A H 1.2220 0.4073 0.3881 0.219 Uiso 1 1 calc R
H11B H 1.1993 0.2965 0.4115 0.219 Uiso 1 1 calc R
C8 C 1.001(2) 0.3482(16) 0.3503(8) 0.301(16) Uani 1 1 d .
H8A H 0.9235 0.3289 0.3475 0.361 Uiso 1 1 calc R
H8B H 1.0436 0.4025 0.3273 0.361 Uiso 1 1 calc R
C10 C 0.985(2) 0.2109(15) 0.4227(8) 0.317(18) Uani 1 1 d .
H10A H 0.9219 0.2088 0.4374 0.381 Uiso 1 1 calc R
H10B H 1.0100 0.1686 0.4405 0.381 Uiso 1 1 calc R
C9 C 0.9522(13) 0.1606(13) 0.3775(8) 0.208(10) Uani 1 1 d .
H9A H 0.9706 0.1018 0.3741 0.250 Uiso 1 1 calc R
H9B H 0.8721 0.1279 0.3737 0.250 Uiso 1 1 calc R

loop_
_atom_site_aniso_label
_atom_site_aniso_U_11
_atom_site_aniso_U_22
_atom_site_aniso_U_33
_atom_site_aniso_U_23
_atom_site_aniso_U_13
_atom_site_aniso_U_12
Co1 0.0253(3) 0.0198(3) 0.0179(3) -0.00051(18) -0.00172(19) 0.0110(2)
Co2 0.0208(3) 0.0208(3) 0.0156(5) 0.000 0.000 0.01042(17)
Co3 0.0298(4) 0.0298(4) 0.0207(5) 0.000 0.000 0.01491(19)
P1 0.0242(6) 0.0191(5) 0.0235(5) 0.0025(4) 0.0021(4) 0.0097(4)
Cl1 0.0745(11) 0.0745(11) 0.0203(10) 0.000 0.000 0.0373(5)
O3 0.0253(15) 0.0246(15) 0.0276(14) 0.0080(11) 0.0039(11) 0.0140(13)
O1 0.0436(19) 0.0346(18) 0.0267(16) -0.0126(13) -0.0003(13) 0.0189(16)
O2 0.067(2) 0.0404(19) 0.0178(15) -0.0035(13) -0.0027(14) 0.0287(18)
C2 0.043(3) 0.034(2) 0.021(2) -0.0049(17) -0.0029(17) 0.024(2)
O5 0.0302(16) 0.0200(15) 0.0322(16) 0.0042(11) -0.0001(12) 0.0091(13)
C1 0.033(2) 0.037(3) 0.024(2) -0.0092(18) -0.0043(17) 0.021(2)
O4 0.0287(17) 0.0275(17) 0.061(2) 0.0150(14) 0.0160(15) 0.0181(15)
C3 0.047(3) 0.030(2) 0.0197(19) -0.0003(16) 0.0001(18) 0.020(2)
O6 0.049(2) 0.0380(19) 0.0257(16) -0.0017(13) -0.0013(14) 0.0026(17)
C5 0.049(3) 0.027(2) 0.027(2) -0.0081(17) -0.0047(19) 0.016(2)
C4 0.037(2) 0.028(2) 0.022(2) -0.0026(16) -0.0010(17) 0.012(2)
C6 0.059(3) 0.027(2) 0.025(2) 0.0007(17) 0.001(2) 0.016(2)
C7 0.141(8) 0.101(7) 0.069(5) -0.014(4) 0.013(5) 0.084(7)
N1 0.177(9) 0.130(7) 0.067(4) -0.038(4) -0.003(5) 0.094(7)
N2 0.188(12) 0.144(9) 0.154(10) -0.099(8) -0.092(9) 0.099(9)
C12 0.086(8) 0.37(3) 0.190(13) -0.146(16) -0.020(8) 0.121(12)
C11 0.093(7) 0.301(19) 0.155(10) -0.152(12) -0.053(7) 0.100(10)
C8 0.50(4) 0.22(2) 0.30(3) -0.162(19) -0.25(3) 0.27(3)
C10 0.43(4) 0.126(14) 0.32(3) -0.056(16) 0.21(3) 0.083(18)
C9 0.131(13) 0.099(11) 0.34(3) -0.022(14) 0.064(15) 0.015(9)

loop_
_atom_type_symbol
_atom_type_description
_atom_type_scat_dispersion_real
_atom_type_scat_dispersion_imag
_atom_type_scat_source
C C 0.0033 0.0016 'International Tables Vol C Tables 4.2.6.8 and 6.1.1.4'
H H 0.0000 0.0000 'International Tables Vol C Tables 4.2.6.8 and 6.1.1.4'
N N 0.0061 0.0033 'International Tables Vol C Tables 4.2.6.8 and 6.1.1.4'
O O 0.0106 0.0060 'International Tables Vol C Tables 4.2.6.8 and 6.1.1.4'
P P 0.1023 0.0942 'International Tables Vol C Tables 4.2.6.8 and 6.1.1.4'
Cl Cl 0.1484 0.1585 'International Tables Vol C Tables 4.2.6.8 and 6.1.1.4'
Co Co 0.3494 0.9721 'International Tables Vol C Tables 4.2.6.8 and 6.1.1.4'

loop_
_geom_angle_atom_site_label_1
_geom_angle_atom_site_label_2
_geom_angle_atom_site_label_3
_geom_angle
_geom_angle_site_symmetry_1
_geom_angle_site_symmetry_3
O5 Co1 O4 97.54(13) 7_656 2_655
O5 Co1 O2 108.78(13) 7_656 .
O4 Co1 O2 121.72(16) 2_655 .
O5 Co1 O3 124.15(12) 7_656 .
O4 Co1 O3 103.23(13) 2_655 .
O2 Co1 O3 102.96(13) . .
O1 Co2 O1 86.28(13) . 2_655
O1 Co2 O1 86.28(13) . 3_665
O1 Co2 O1 86.28(13) 2_655 3_665
O1 Co2 O3 92.65(12) . 2_655
O1 Co2 O3 88.70(12) 2_655 2_655
O1 Co2 O3 174.92(12) 3_665 2_655
O1 Co2 O3 88.70(12) . .
O1 Co2 O3 174.92(12) 2_655 .
O1 Co2 O3 92.65(12) 3_665 .
O3 Co2 O3 92.29(11) 2_655 .
O1 Co2 O3 174.92(12) . 3_665
O1 Co2 O3 92.65(12) 2_655 3_665
O1 Co2 O3 88.70(12) 3_665 3_665
O3 Co2 O3 92.29(11) 2_655 3_665
O3 Co2 O3 92.29(11) . 3_665
O6 Co3 O6 112.26(9) 2_655 .
O6 Co3 O6 112.26(9) 2_655 3_665
O6 Co3 O6 112.26(9) . 3_665
O6 Co3 Cl1 106.52(10) 2_655 .
O6 Co3 Cl1 106.52(10) . .
O6 Co3 Cl1 106.52(10) 3_665 .
O5 P1 O6 110.64(18) . .
O5 P1 O4 108.22(18) . .
O6 P1 O4 111.6(2) . .
O5 P1 O3 107.82(17) . .
O6 P1 O3 109.29(19) . .
O4 P1 O3 109.23(16) . .
P1 O3 Co1 116.20(15) . .
P1 O3 Co2 134.75(17) . .
Co1 O3 Co2 106.50(12) . .
C1 O1 Co2 137.8(3) . .
C1 O2 Co1 115.4(3) . .
C3 C2 C5 119.8(4) . .
C3 C2 C1 120.7(4) . .
C5 C2 C1 119.5(4) . .
P1 O5 Co1 140.50(19) . 7_656
O1 C1 O2 124.5(4) . .
O1 C1 C2 119.0(4) . .
O2 C1 C2 116.5(4) . .
P1 O4 Co1 128.80(19) . 3_665
C2 C3 C4 121.6(4) . .
C2 C3 H3A 119.2 . .
C4 C3 H3A 119.2 . .
P1 O6 Co3 131.3(2) . .
C6 C5 C2 120.1(4) . .
C6 C5 H5A 119.9 . .
C2 C5 H5A 119.9 . .
C3 C4 C4 119.0(5) . 5
C3 C4 C6 122.5(4) . 5
C4 C4 C6 118.5(5) 5 5
C5 C6 C4 121.0(4) . 5
C5 C6 H6A 119.5 . .
C4 C6 H6A 119.5 5 .
N1 C7 C8 108.6(8) . .
N1 C7 H7A 110.0 . .
C8 C7 H7A 110.0 . .
N1 C7 H7B 110.0 . .
C8 C7 H7B 110.0 . .
H7A C7 H7B 108.3 . .
C11 N1 C7 107.3(10) . .
C11 N1 C10 108.6(11) . .
C7 N1 C10 112.7(15) . .
C11 N1 H10C 109.4 . .
C7 N1 H10C 109.4 . .
C10 N1 H10C 109.4 . .
C9 N2 C8 114.1(17) . .
C9 N2 C12 99.5(13) . .
C8 N2 C12 109.4(14) . .
C9 N2 H10D 111.1 . .
C8 N2 H10D 111.1 . .
C12 N2 H10D 111.1 . .
C11 C12 N2 110.2(9) . .
C11 C12 H12A 109.6 . .
N2 C12 H12A 109.6 . .
C11 C12 H12B 109.6 . .
N2 C12 H12B 109.6 . .
H12A C12 H12B 108.1 . .
C12 C11 N1 112.9(9) . .
C12 C11 H11A 109.0 . .
N1 C11 H11A 109.0 . .
C12 C11 H11B 109.0 . .
N1 C11 H11B 109.0 . .
H11A C11 H11B 107.8 . .
N2 C8 C7 109.9(12) . .
N2 C8 H8A 109.7 . .
C7 C8 H8A 109.7 . .
N2 C8 H8B 109.7 . .
C7 C8 H8B 109.7 . .
H8A C8 H8B 108.2 . .
N1 C10 C9 109.2(15) . .
N1 C10 H10A 109.8 . .
C9 C10 H10A 109.8 . .
N1 C10 H10B 109.8 . .
C9 C10 H10B 109.8 . .
H10A C10 H10B 108.3 . .
N2 C9 C10 109.5(13) . .
N2 C9 H9A 109.8 . .
C10 C9 H9A 109.8 . .
N2 C9 H9B 109.8 . .
C10 C9 H9B 109.8 . .
H9A C9 H9B 108.2 . .

loop_
_geom_bond_atom_site_label_1
_geom_bond_atom_site_label_2
_geom_bond_distance
_geom_bond_site_symmetry_2
Co1 O5 1.932(3) 7_656
Co1 O4 1.942(3) 2_655
Co1 O2 1.963(3) .
Co1 O3 1.995(3) .
Co2 O1 2.112(3) .
Co2 O1 2.112(3) 2_655
Co2 O1 2.112(3) 3_665
Co2 O3 2.115(3) 2_655
Co2 O3 2.115(3) .
Co2 O3 2.115(3) 3_665
Co3 O6 1.933(3) 2_655
Co3 O6 1.933(3) .
Co3 O6 1.933(3) 3_665
Co3 Cl1 2.301(2) .
P1 O5 1.521(3) .
P1 O6 1.525(3) .
P1 O4 1.526(3) .
P1 O3 1.549(3) .
O1 C1 1.246(5) .
O2 C1 1.262(6) .
C2 C3 1.360(6) .
C2 C5 1.416(6) .
C2 C1 1.503(6) .
O5 Co1 1.932(3) 7_656
O4 Co1 1.942(3) 3_665
C3 C4 1.407(6) .
C3 H3A 0.9300 .
C5 C6 1.364(6) .
C5 H5A 0.9300 .
C4 C4 1.417(8) 5
C4 C6 1.420(6) 5
C6 C4 1.420(6) 5
C6 H6A 0.9300 .
C7 N1 1.427(11) .
C7 C8 1.504(18) .
C7 H7A 0.9700 .
C7 H7B 0.9700 .
N1 C11 1.406(13) .
N1 C10 1.491(19) .
N1 H10C 0.9100 .
N2 C9 1.449(19) .
N2 C8 1.491(16) .
N2 C12 1.520(15) .
N2 H10D 0.9100 .
C12 C11 1.379(14) .
C12 H12A 0.9700 .
C12 H12B 0.9700 .
C11 H11A 0.9700 .
C11 H11B 0.9700 .
C8 H8A 0.9700 .
C8 H8B 0.9700 .
C10 C9 1.49(2) .
C10 H10A 0.9700 .
C10 H10B 0.9700 .
C9 H9A 0.9700 .
C9 H9B 0.9700 .

loop_
_platon_squeeze_void_nr
_platon_squeeze_void_average_x
_platon_squeeze_void_average_y
_platon_squeeze_void_average_z
_platon_squeeze_void_volume
_platon_squeeze_void_count_electrons
1 0.000 0.000 0.000 100.8 16.3
2 0.000 0.000 0.250 297.8 21.1
3 0.000 0.000 0.500 100.8 15.9
4 0.000 0.000 0.750 297.8 21.3
